data_2104308
loop_
_publ_author_name
'Daszkiewicz, Marek'
'Gulay, Lubomir D.'
'Lychmanyuk, Olga S.'

_publ_section_title
;
 Ln~3~<i>M</i>~1{-~\d}<i>TX</i>~7~ -- quasi-isostructural compounds:
 stereochemistry and silver-ion motion in the Ln~3~Ag~1{-~\d}GeS~7~ (Ln
 = La--Nd, Sm, Gd--Er and Y; \d = 0.11--0.50) compounds
;
_journal_issue 2
_journal_name_full 'Acta Crystallographica Section B'
_journal_page_first 126
_journal_page_last 133
_journal_paper_doi 10.1107/S010876810900144X
_journal_volume 65
_journal_year 2009
_chemical_formula_moiety 'Ag0.63 Gd3 Ge S7'
_chemical_formula_sum 'Ag0.63 Gd3 Ge S7'
_chemical_formula_weight 836.18
_chemical_name_systematic
;
 ?
;
_space_group_IT_number 173
_symmetry_cell_setting hexagonal
_symmetry_space_group_name_Hall 'P 6c'
_symmetry_space_group_name_H-M 'P 63'
_atom_sites_solution_primary direct
_atom_sites_solution_secondary difmap
_audit_creation_method SHELXL-97
_cell_angle_alpha 90.00
_cell_angle_beta 90.00
_cell_angle_gamma 120.00
_cell_formula_units_Z 2
_cell_length_a 9.9637(14)
_cell_length_b 9.9637(14)
_cell_length_c 5.7660(12)
_cell_measurement_reflns_used 657
_cell_measurement_temperature 295(2)
_cell_measurement_theta_max 26.19
_cell_measurement_theta_min 4.25
_cell_volume 495.73(14)
_computing_cell_refinement 'CrysAlis RED'
_computing_data_collection 'CrysAlis CCD (Oxford Diffraction, 2007)'
_computing_data_reduction 'CrysAlis RED'
_computing_structure_refinement 'SHELXL-97 (Sheldrick, 1997)'
_computing_structure_solution 'SHELXS-97 (Sheldrick, 1997)'
_diffrn_ambient_temperature 295(2)
_diffrn_detector_area_resol_mean '1024x1024 with blocks 2x2, 33.133pixel/mm'
_diffrn_measured_fraction_theta_full 0.981
_diffrn_measured_fraction_theta_max 0.981
_diffrn_measurement_device_type 'KUMA KM-4 with area CCD detector'
_diffrn_measurement_method \w-scan
_diffrn_radiation_monochromator graphite
_diffrn_radiation_source 'fine-focus sealed tube'
_diffrn_radiation_type MoK\a
_diffrn_radiation_wavelength 0.71073
_diffrn_reflns_av_R_equivalents 0.0439
_diffrn_reflns_av_sigmaI/netI 0.0183
_diffrn_reflns_limit_h_max 12
_diffrn_reflns_limit_h_min -12
_diffrn_reflns_limit_k_max 9
_diffrn_reflns_limit_k_min -12
_diffrn_reflns_limit_l_max 7
_diffrn_reflns_limit_l_min -7
_diffrn_reflns_number 5095
_diffrn_reflns_theta_full 26.19
_diffrn_reflns_theta_max 26.19
_diffrn_reflns_theta_min 4.25
_diffrn_standards_number 0
_exptl_absorpt_coefficient_mu 25.409
_exptl_absorpt_correction_T_max 0.192
_exptl_absorpt_correction_T_min 0.024
_exptl_absorpt_correction_type numerical
_exptl_absorpt_process_details 'CrysAlis (Oxford Diffraction, 2007)'
_exptl_crystal_colour 'dark red'
_exptl_crystal_density_diffrn 5.602
_exptl_crystal_density_method 'not measured'
_exptl_crystal_description prism
_exptl_crystal_F_000 731
_exptl_crystal_size_max 0.13
_exptl_crystal_size_mid 0.12
_exptl_crystal_size_min 0.10
_refine_diff_density_max 0.580
_refine_diff_density_min -0.806
_refine_ls_abs_structure_details 'Flack H D (1983), Acta Cryst. A39, 876-881, 296 Friedel pairs'
_refine_ls_abs_structure_Flack 0.006(15)
_refine_ls_extinction_coef 0.0047(3)
_refine_ls_extinction_expression Fc^*^=kFc[1+0.001xFc^2^\l^3^/sin(2\q)]^-1/4^
_refine_ls_extinction_method SHELXL
_refine_ls_goodness_of_fit_ref 1.116
_refine_ls_hydrogen_treatment none
_refine_ls_matrix_type full
_refine_ls_number_parameters 43
_refine_ls_number_reflns 658
_refine_ls_number_restraints 1
_refine_ls_restrained_S_all 1.115
_refine_ls_R_factor_all 0.0129
_refine_ls_R_factor_gt 0.0128
_refine_ls_shift/su_max 0.001
_refine_ls_shift/su_mean <0.001
_refine_ls_structure_factor_coef Fsqd
_refine_ls_weighting_details 'calc w=1/[\s^2^(Fo^2^)+(0.0143P)^2^+0.2664P] where P=(Fo^2^+2Fc^2^)/3'
_refine_ls_weighting_scheme calc
_refine_ls_wR_factor_gt 0.0292
_refine_ls_wR_factor_ref 0.0292
_reflns_number_gt 657
_reflns_number_total 658
_reflns_threshold_expression >2sigma(I)
_cod_data_source_file bp5017.cif
_cod_data_source_block gd
_cod_depositor_comments
;
The following automatic conversions were performed:
'_symmetry_cell_setting' value 'Hexagonal' changed to 'hexagonal'
according to '/home/saulius/struct/CIF-dictionaries/cif_core.dic'
dictionary named 'cif_core.dic' version 2.4.1 from 2010-06-29.

Automatic conversion script
Id: cif_fix_enum 1527 2010-12-29 10:47:43Z saulius 

The following automatic conversions were performed:

'_symmetry_cell_setting' value 'Hexagonal' changed to 'hexagonal'
according to /home/saulius/struct/CIF-dictionaries/cif_core.dic
dictionary named 'cif_core.dic' version 2.4.1 from 2010-06-29.

Automatic conversion script
Id: cif_fix_values 1715 2011-07-08 13:25:40Z adriana 
;
_cod_database_code 2104308
_cod_database_fobs_code 2104308

loop_
_symmetry_equiv_pos_as_xyz
'x, y, z'
'-y, x-y, z'
'-x+y, -x, z'
'-x, -y, z+1/2'
'y, -x+y, z+1/2'
'x-y, x, z+1/2'

loop_
_atom_site_type_symbol
_atom_site_label
_atom_site_fract_x
_atom_site_fract_y
_atom_site_fract_z
_atom_site_U_iso_or_equiv
_atom_site_adp_type
_atom_site_calc_flag
_atom_site_refinement_flags
_atom_site_occupancy
_atom_site_disorder_assembly
_atom_site_disorder_group
Gd Gd 0.86849(2) 0.64152(2) 0.24476(11) 0.01184(9) Uani d . 1 . .
Ag Ag1 0.0000 0.0000 0.085(4) 0.093(5) Uani d SP 0.50(2) . .
Ag Ag2 0.0000 0.0000 0.9545(16) 0.014(4) Uani d SP 0.12(2) . .
Ge Ge1 0.3333 0.6667 0.32630(13) 0.00836(18) Uani d S 1 . .
S S1 0.3333 0.6667 0.9488(3) 0.0104(4) Uani d S 1 . .
S S2 0.90148(13) 0.73723(14) 0.7161(2) 0.0172(3) Uani d . 1 . .
S S3 0.58053(14) 0.47996(13) 0.9842(2) 0.0106(2) Uani d . 1 . .

loop_
_atom_site_aniso_label
_atom_site_aniso_U_11
_atom_site_aniso_U_22
_atom_site_aniso_U_33
_atom_site_aniso_U_12
_atom_site_aniso_U_13
_atom_site_aniso_U_23
Gd 0.00971(12) 0.00902(11) 0.01695(12) 0.00480(8) -0.00176(12) -0.00048(12)
Ag1 0.0102(9) 0.0102(9) 0.258(16) 0.0051(4) 0.000 0.000
Ag2 0.011(3) 0.011(3) 0.020(12) 0.0055(13) 0.000 0.000
Ge1 0.0092(2) 0.0092(2) 0.0068(3) 0.00458(12) 0.000 0.000
S1 0.0117(6) 0.0117(6) 0.0077(9) 0.0058(3) 0.000 0.000
S2 0.0114(5) 0.0237(6) 0.0182(7) 0.0100(5) -0.0006(5) -0.0076(6)
S3 0.0135(6) 0.0104(5) 0.0099(4) 0.0073(5) 0.0003(5) 0.0003(5)

loop_
_atom_type_symbol
_atom_type_description
_atom_type_scat_dispersion_real
_atom_type_scat_dispersion_imag
_atom_type_scat_source
S S 0.1246 0.1234 'International Tables Vol C Tables 4.2.6.8 and 6.1.1.4'
Ge Ge 0.1547 1.8001 'International Tables Vol C Tables 4.2.6.8 and 6.1.1.4'
Ag Ag -0.8971 1.1015 'International Tables Vol C Tables 4.2.6.8 and 6.1.1.4'
Gd Gd -0.1653 3.9035 'International Tables Vol C Tables 4.2.6.8 and 6.1.1.4'

loop_
_geom_angle_atom_site_label_1
_geom_angle_atom_site_label_2
_geom_angle_atom_site_label_3
_geom_angle_site_symmetry_1
_geom_angle_site_symmetry_3
_geom_angle
_geom_angle_publ_flag
S2 Gd S3 6_654 3_664 102.59(4) ?
S2 Gd S2 6_654 5_564 89.80(5) ?
S3 Gd S2 3_664 5_564 140.84(4) ?
S2 Gd S2 6_654 . 81.61(4) ?
S3 Gd S2 3_664 . 137.18(4) ?
S2 Gd S2 5_564 . 80.91(3) ?
S2 Gd S3 6_654 1_554 140.77(4) ?
S3 Gd S3 3_664 1_554 75.80(5) ?
S2 Gd S3 5_564 1_554 71.53(3) ?
S2 Gd S3 . 1_554 126.56(3) ?
S2 Gd S1 6_654 4_664 147.63(3) ?
S3 Gd S1 3_664 4_664 71.34(4) ?
S2 Gd S1 5_564 4_664 115.33(3) ?
S2 Gd S1 . 4_664 82.65(4) ?
S3 Gd S1 1_554 4_664 70.08(4) ?
S2 Gd S3 6_654 6_654 69.67(3) ?
S3 Gd S3 3_664 6_654 71.86(2) ?
S2 Gd S3 5_564 6_654 146.14(4) ?
S2 Gd S3 . 6_654 69.95(3) ?
S3 Gd S3 1_554 6_654 140.47(3) ?
S1 Gd S3 4_664 6_654 78.40(3) ?
S2 Gd S2 6_654 1_554 76.15(3) ?
S3 Gd S2 3_664 1_554 71.75(3) ?
S2 Gd S2 5_564 1_554 75.61(3) ?
S2 Gd S2 . 1_554 147.45(5) ?
S3 Gd S2 1_554 1_554 66.04(3) ?
S1 Gd S2 4_664 1_554 127.82(4) ?
S3 Gd S2 6_654 1_554 121.97(3) ?
S2 Gd Ag1 6_654 1_665 46.17(9) ?
S3 Gd Ag1 3_664 1_665 124.6(4) ?
S2 Gd Ag1 5_564 1_665 45.98(9) ?
S2 Gd Ag1 . 1_665 89.3(4) ?
S3 Gd Ag1 1_554 1_665 101.8(3) ?
S1 Gd Ag1 4_664 1_665 160.90(19) ?
S3 Gd Ag1 6_654 1_665 115.01(18) ?
S2 Gd Ag1 1_554 1_665 58.2(4) ?
S2 Gd Ag2 6_654 4_664 50.52(6) ?
S3 Gd Ag2 3_664 4_664 152.98(8) ?
S2 Gd Ag2 5_564 4_664 50.30(6) ?
S2 Gd Ag2 . 4_664 51.72(15) ?
S3 Gd Ag2 1_554 4_664 121.83(7) ?
S1 Gd Ag2 4_664 4_664 131.70(15) ?
S3 Gd Ag2 6_654 4_664 96.85(9) ?
S2 Gd Ag2 1_554 4_664 95.74(15) ?
Ag1 Gd Ag2 1_665 4_664 37.5(3) ?
S2 Gd Ag2 6_654 1_664 49.52(5) ?
S3 Gd Ag2 3_664 1_664 114.12(13) ?
S2 Gd Ag2 5_564 1_664 49.37(5) ?
S2 Gd Ag2 . 1_664 100.99(14) ?
S3 Gd Ag2 1_554 1_664 94.53(9) ?
S1 Gd Ag2 4_664 1_664 162.42(3) ?
S3 Gd Ag2 6_654 1_664 119.08(5) ?
S2 Gd Ag2 1_554 1_664 46.48(14) ?
Ag1 Gd Ag2 1_665 1_664 11.7(3) ?
Ag2 Gd Ag2 4_664 1_664 49.26(2) ?
S2 Gd Ag1 6_654 4_665 55.56(18) ?
S3 Gd Ag1 3_664 4_665 156.62(6) ?
S2 Gd Ag1 5_564 4_665 55.37(18) ?
S2 Gd Ag1 . 4_665 40.8(3) ?
S3 Gd Ag1 1_554 4_665 125.75(11) ?
S1 Gd Ag1 4_664 4_665 121.5(3) ?
S3 Gd Ag1 6_654 4_665 90.9(2) ?
S2 Gd Ag1 1_554 4_665 106.7(3) ?
Ag1 Gd Ag1 1_665 4_665 48.49(10) ?
Ag2 Gd Ag1 4_664 4_665 10.9(2) ?
Ag2 Gd Ag1 1_664 4_665 60.2(3) ?
Ag2 Ag1 Ag2 1_554 4_554 180.0000(10) ?
Ag2 Ag1 S2 1_554 4_664 108.3(6) ?
Ag2 Ag1 S2 4_554 4_664 71.7(6) ?
Ag2 Ag1 S2 1_554 5_454 108.3(6) ?
Ag2 Ag1 S2 4_554 5_454 71.7(6) ?
S2 Ag1 S2 4_664 5_454 110.6(6) ?
Ag2 Ag1 S2 1_554 6_544 108.3(6) ?
Ag2 Ag1 S2 4_554 6_544 71.7(6) ?
S2 Ag1 S2 4_664 6_544 110.6(6) ?
S2 Ag1 S2 5_454 6_544 110.6(6) ?
Ag2 Ag1 Ag1 1_554 4_554 0.0000(10) ?
Ag2 Ag1 Ag1 4_554 4_554 180.0000(10) ?
S2 Ag1 Ag1 4_664 4_554 108.3(6) ?
S2 Ag1 Ag1 5_454 4_554 108.3(6) ?
S2 Ag1 Ag1 6_544 4_554 108.3(6) ?
Ag2 Ag1 Ag1 1_554 4 180.000(2) ?
Ag2 Ag1 Ag1 4_554 4 0.0000(10) ?
S2 Ag1 Ag1 4_664 4 71.7(6) ?
S2 Ag1 Ag1 5_454 4 71.7(6) ?
S2 Ag1 Ag1 6_544 4 71.7(6) ?
Ag1 Ag1 Ag1 4_554 4 180.000(2) ?
Ag2 Ag1 Gd 1_554 2_655 106.4(4) ?
Ag2 Ag1 Gd 4_554 2_655 73.6(4) ?
S2 Ag1 Gd 4_664 2_655 56.55(17) ?
S2 Ag1 Gd 5_454 2_655 145.3(10) ?
S2 Ag1 Gd 6_544 2_655 57.53(17) ?
Ag1 Ag1 Gd 4_554 2_655 106.4(4) ?
Ag1 Ag1 Gd 4 2_655 73.6(4) ?
Ag2 Ag1 Gd 1_554 3_565 106.4(4) ?
Ag2 Ag1 Gd 4_554 3_565 73.6(4) ?
S2 Ag1 Gd 4_664 3_565 57.53(17) ?
S2 Ag1 Gd 5_454 3_565 56.55(17) ?
S2 Ag1 Gd 6_544 3_565 145.3(10) ?
Ag1 Ag1 Gd 4_554 3_565 106.4(4) ?
Ag1 Ag1 Gd 4 3_565 73.6(4) ?
Gd Ag1 Gd 2_655 3_565 112.3(4) ?
Ag2 Ag1 Gd 1_554 1_445 106.4(4) ?
Ag2 Ag1 Gd 4_554 1_445 73.6(4) ?
S2 Ag1 Gd 4_664 1_445 145.3(10) ?
S2 Ag1 Gd 5_454 1_445 57.53(17) ?
S2 Ag1 Gd 6_544 1_445 56.55(17) ?
Ag1 Ag1 Gd 4_554 1_445 106.4(4) ?
Ag1 Ag1 Gd 4 1_445 73.6(4) ?
Gd Ag1 Gd 2_655 1_445 112.3(4) ?
Gd Ag1 Gd 3_565 1_445 112.3(4) ?
Ag2 Ag1 Gd 1_554 5_454 57.9(3) ?
Ag2 Ag1 Gd 4_554 5_454 122.1(3) ?
S2 Ag1 Gd 4_664 5_454 125.1(3) ?
S2 Ag1 Gd 5_454 5_454 50.4(2) ?
S2 Ag1 Gd 6_544 5_454 124.2(3) ?
Ag1 Ag1 Gd 4_554 5_454 57.9(3) ?
Ag1 Ag1 Gd 4 5_454 122.1(3) ?
Gd Ag1 Gd 2_655 5_454 164.3(8) ?
Gd Ag1 Gd 3_565 5_454 75.14(11) ?
Gd Ag1 Gd 1_445 5_454 75.14(11) ?
Ag2 Ag1 Gd 1_554 6_544 57.9(3) ?
Ag2 Ag1 Gd 4_554 6_544 122.1(3) ?
S2 Ag1 Gd 4_664 6_544 124.2(3) ?
S2 Ag1 Gd 5_454 6_544 125.1(3) ?
S2 Ag1 Gd 6_544 6_544 50.4(2) ?
Ag1 Ag1 Gd 4_554 6_544 57.9(3) ?
Ag1 Ag1 Gd 4 6_544 122.1(3) ?
Gd Ag1 Gd 2_655 6_544 75.14(11) ?
Gd Ag1 Gd 3_565 6_544 164.3(8) ?
Gd Ag1 Gd 1_445 6_544 75.14(11) ?
Gd Ag1 Gd 5_454 6_544 94.4(5) ?
Ag1 Ag2 Ag1 1_556 4 180.00(3) ?
Ag1 Ag2 S2 1_556 1_445 120.96(18) ?
Ag1 Ag2 S2 4 1_445 59.04(17) ?
Ag1 Ag2 S2 1_556 2_655 120.96(17) ?
Ag1 Ag2 S2 4 2_655 59.04(17) ?
S2 Ag2 S2 1_445 2_655 95.9(2) ?
Ag1 Ag2 S2 1_556 3_565 120.96(18) ?
Ag1 Ag2 S2 4 3_565 59.04(17) ?
S2 Ag2 S2 1_445 3_565 95.9(2) ?
S2 Ag2 S2 2_655 3_565 95.9(2) ?
Ag1 Ag2 S2 1_556 4_665 56.64(17) ?
Ag1 Ag2 S2 4 4_665 123.36(17) ?
S2 Ag2 S2 1_445 4_665 177.6(3) ?
S2 Ag2 S2 2_655 4_665 85.69(2) ?
S2 Ag2 S2 3_565 4_665 85.69(2) ?
Ag1 Ag2 S2 1_556 6_545 56.64(16) ?
Ag1 Ag2 S2 4 6_545 123.36(17) ?
S2 Ag2 S2 1_445 6_545 85.69(2) ?
S2 Ag2 S2 2_655 6_545 85.69(2) ?
S2 Ag2 S2 3_565 6_545 177.6(3) ?
S2 Ag2 S2 4_665 6_545 92.7(2) ?
Ag1 Ag2 S2 1_556 5_455 56.64(16) ?
Ag1 Ag2 S2 4 5_455 123.36(16) ?
S2 Ag2 S2 1_445 5_455 85.69(2) ?
S2 Ag2 S2 2_655 5_455 177.6(3) ?
S2 Ag2 S2 3_565 5_455 85.69(2) ?
S2 Ag2 S2 4_665 5_455 92.7(2) ?
S2 Ag2 S2 6_545 5_455 92.7(2) ?
Ag1 Ag2 Ag2 1_556 4_554 180.00(2) ?
Ag1 Ag2 Ag2 4 4_554 0.000(3) ?
S2 Ag2 Ag2 1_445 4_554 59.04(17) ?
S2 Ag2 Ag2 2_655 4_554 59.04(17) ?
S2 Ag2 Ag2 3_565 4_554 59.04(17) ?
S2 Ag2 Ag2 4_665 4_554 123.36(17) ?
S2 Ag2 Ag2 6_545 4_554 123.36(17) ?
S2 Ag2 Ag2 5_455 4_554 123.36(16) ?
Ag1 Ag2 Ag2 1_556 4 0.000(12) ?
Ag1 Ag2 Ag2 4 4 180.000(5) ?
S2 Ag2 Ag2 1_445 4 120.96(18) ?
S2 Ag2 Ag2 2_655 4 120.96(17) ?
S2 Ag2 Ag2 3_565 4 120.96(17) ?
S2 Ag2 Ag2 4_665 4 56.64(17) ?
S2 Ag2 Ag2 6_545 4 56.64(17) ?
S2 Ag2 Ag2 5_455 4 56.64(17) ?
Ag2 Ag2 Ag2 4_554 4 180.000(3) ?
Ag1 Ag2 Gd 1_556 5_455 111.13(16) ?
Ag1 Ag2 Gd 4 5_455 68.87(15) ?
S2 Ag2 Gd 1_445 5_455 53.72(8) ?
S2 Ag2 Gd 2_655 5_455 127.9(3) ?
S2 Ag2 Gd 3_565 5_455 54.62(8) ?
S2 Ag2 Gd 4_665 5_455 126.43(6) ?
S2 Ag2 Gd 6_545 5_455 125.56(6) ?
S2 Ag2 Gd 5_455 5_455 54.49(3) ?
Ag2 Ag2 Gd 4_554 5_455 68.87(15) ?
Ag2 Ag2 Gd 4 5_455 111.13(15) ?
Ag1 Ag2 Gd 1_556 6_545 111.13(15) ?
Ag1 Ag2 Gd 4 6_545 68.87(15) ?
S2 Ag2 Gd 1_445 6_545 54.62(8) ?
S2 Ag2 Gd 2_655 6_545 53.72(8) ?
S2 Ag2 Gd 3_565 6_545 127.9(3) ?
S2 Ag2 Gd 4_665 6_545 125.56(6) ?
S2 Ag2 Gd 6_545 6_545 54.49(3) ?
S2 Ag2 Gd 5_455 6_545 126.43(6) ?
Ag2 Ag2 Gd 4_554 6_545 68.87(15) ?
Ag2 Ag2 Gd 4 6_545 111.13(15) ?
Gd Ag2 Gd 5_455 6_545 107.77(16) ?
S1 Ge1 S3 1_554 5_564 114.14(3) ?
S1 Ge1 S3 1_554 6_554 114.14(3) ?
S3 Ge1 S3 5_564 6_554 104.42(4) ?
S1 Ge1 S3 1_554 4_664 114.14(3) ?
S3 Ge1 S3 5_564 4_664 104.42(4) ?
S3 Ge1 S3 6_554 4_664 104.42(4) ?
Ge1 S1 Gd 1_556 6 113.54(3) ?
Ge1 S1 Gd 1_556 4_665 113.54(3) ?
Gd S1 Gd 6 4_665 105.12(4) ?
Ge1 S1 Gd 1_556 5_565 113.54(3) ?
Gd S1 Gd 6 5_565 105.12(4) ?
Gd S1 Gd 4_665 5_565 105.12(4) ?
Ag1 S2 Ag2 4_665 1_665 49.2(5) ?
Ag2 S2 Ag2 1_665 4_664 64.33(3) ?
Ag1 S2 Gd 4_665 5_565 77.28(9) ?
Ag2 S2 Gd 1_665 5_565 75.76(3) ?
Ag2 S2 Gd 4_664 5_565 79.78(5) ?
Ag1 S2 Gd 4_665 6_655 76.49(10) ?
Ag2 S2 Gd 1_665 6_655 75.08(4) ?
Ag2 S2 Gd 4_664 6_655 79.08(5) ?
Gd S2 Gd 5_565 6_655 149.27(5) ?
Ag1 S2 Gd 4_665 . 88.9(6) ?
Ag2 S2 Gd 1_665 . 138.11(18) ?
Ag2 S2 Gd 4_664 . 73.78(17) ?
Gd S2 Gd 5_565 . 98.07(4) ?
Gd S2 Gd 6_655 . 97.14(4) ?
Ag1 S2 Gd 4_665 1_556 123.7(6) ?
Ag2 S2 Gd 1_665 1_556 74.42(18) ?
Ag2 S2 Gd 4_664 1_556 138.74(17) ?
Gd S2 Gd 5_565 1_556 91.05(3) ?
Gd S2 Gd 6_655 1_556 90.31(3) ?
Gd S2 Gd . 1_556 147.45(5) ?
Ge1 S3 Gd 4_665 2_656 91.08(4) ?
Ge1 S3 Gd 4_665 1_556 88.69(4) ?
Gd S3 Gd 2_656 1_556 109.62(4) ?
Ge1 S3 Gd 4_665 5_565 119.54(5) ?
Gd S3 Gd 2_656 5_565 143.30(4) ?
Gd S3 Gd 1_556 5_565 92.02(3) ?

loop_
_geom_bond_atom_site_label_1
_geom_bond_atom_site_label_2
_geom_bond_site_symmetry_2
_geom_bond_distance
_geom_bond_publ_flag
Gd S2 6_654 2.7906(12) ?
Gd S3 3_664 2.8160(12) ?
Gd S2 5_564 2.8309(12) ?
Gd S2 . 2.8443(14) ?
Gd S3 1_554 2.9090(13) ?
Gd S1 4_664 2.9466(9) ?
Gd S3 6_654 3.0045(12) ?
Gd S2 1_554 3.1616(15) ?
Gd Ag1 1_665 3.263(7) ?
Gd Ag2 4_664 3.355(4) ?
Gd Ag2 1_664 3.549(5) ?
Gd Ag1 4_665 3.693(14) ?
Ag1 Ag2 1_554 0.75(2) ?
Ag1 Ag2 4_554 2.13(2) ?
Ag1 S2 4_664 2.413(8) ?
Ag1 S2 5_454 2.413(8) ?
Ag1 S2 6_544 2.413(8) ?
Ag1 Ag1 4_554 2.8830(6) ?
Ag1 Ag1 4 2.8830(6) ?
Ag1 Gd 2_655 3.263(7) ?
Ag1 Gd 3_565 3.263(7) ?
Ag1 Gd 1_445 3.263(7) ?
Ag1 Gd 5_454 3.693(14) ?
Ag1 Gd 6_544 3.693(14) ?
Ag2 Ag1 1_556 0.75(2) ?
Ag2 Ag1 4 2.13(2) ?
Ag2 S2 1_445 2.672(5) ?
Ag2 S2 2_655 2.672(5) ?
Ag2 S2 3_565 2.672(5) ?
Ag2 S2 4_665 2.743(5) ?
Ag2 S2 6_545 2.743(5) ?
Ag2 S2 5_455 2.743(5) ?
Ag2 Ag2 4_554 2.8830(6) ?
Ag2 Ag2 4 2.8830(6) ?
Ag2 Gd 5_455 3.355(3) ?
Ag2 Gd 6_545 3.355(3) ?
Ge1 S1 1_554 2.1765(19) ?
Ge1 S3 5_564 2.2256(13) ?
Ge1 S3 6_554 2.2256(13) ?
Ge1 S3 4_664 2.2256(12) ?
S1 Ge1 1_556 2.1765(19) ?
S1 Gd 6 2.9466(9) ?
S1 Gd 4_665 2.9466(9) ?
S1 Gd 5_565 2.9466(9) ?
S2 Ag1 4_665 2.413(8) ?
S2 Ag2 1_665 2.672(5) ?
S2 Ag2 4_664 2.743(5) ?
S2 Gd 5_565 2.7906(11) ?
S2 Gd 6_655 2.8309(12) ?
S2 Gd 1_556 3.1616(15) ?
S3 Ge1 4_665 2.2256(12) ?
S3 Gd 2_656 2.8160(12) ?
S3 Gd 1_556 2.9090(13) ?
S3 Gd 5_565 3.0045(12) ?
